data_4022327
loop_
_publ_author_name
'Masami Sakamoto'
'Takuya Iwamoto'
'Naoyuki Nono'
'Masaru Ando'
'Wataru Arai'
'Takashi Mino'
'Tsutomu Fujita'

_publ_contact_author_address
;
Dept. of Materials Technology, Facuty of Engineering, Chiba University
;
_publ_contact_author_email saka@tc.chiba-u.ac.jp
_publ_contact_author_fax 81+43-290-3401
_publ_contact_author_name 'Sakamoto Masami'
_publ_contact_author_phone 81+43-290-3387
_publ_section_title
;
 Memory of Chirality Generated by Spontaneous Crystallization
 and Asymmetric Synthesis Using the Frozen Chirality
;
_journal_name_full 'Journal of Organic Chemistry'
_journal_page_first 942
_journal_page_last 946
_journal_paper_doi 10.1021/jo0266689
_journal_volume 68
_journal_year 2003
_chemical_compound_source 'Local laboratory'
_chemical_formula_moiety 'C25 H25 N O3 '
_chemical_formula_sum 'C25 H25 N O3'
_chemical_formula_weight 387.479
_chemical_name_systematic
;
   ?
;
_space_group_IT_number 14
_symmetry_cell_setting monoclinic
_symmetry_space_group_name_Hall '-P 2yn'
_symmetry_space_group_name_H-M 'P 1 21/n 1'
_atom_sites_solution_hydrogens mixed
_atom_sites_solution_primary direct
_atom_sites_solution_secondary difmap
_audit_creation_method maXus
_cell_angle_alpha 90.00
_cell_angle_beta 98.32(2)
_cell_angle_gamma 90.00
_cell_formula_units_Z 4
_cell_length_a 20.336(4)
_cell_length_b 11.966(2)
_cell_length_c 8.443(2)
_cell_measurement_reflns_used 22
_cell_measurement_temperature 298
_cell_measurement_theta_max 140
_cell_measurement_theta_min 3
_cell_volume 2032.7(7)
_computing_cell_refinement 'MXC(MAC Science)'
_computing_data_collection 'MXC(MAC Science)'
_computing_data_reduction 'maXus (Mackay et al., 1999)'
_computing_molecular_graphics 'Ortep (Johnson, 1976)'
_computing_publication_material 'maxus(Mackay et al., 1999)'
_computing_structure_refinement 'maxus(Mackay et al., 1999)'
_computing_structure_solution 'SIR92 (Altomare et al., 1994)'
_diffrn_measurement_device 'Mac Science MXC18'
_diffrn_measurement_method '\q \w scans'
_diffrn_orient_matrix_type X=UH
_diffrn_orient_matrix_UB_11 0.04762
_diffrn_orient_matrix_UB_12 -0.00531
_diffrn_orient_matrix_UB_13 0.04965
_diffrn_orient_matrix_UB_21 -0.00807
_diffrn_orient_matrix_UB_22 0.05710
_diffrn_orient_matrix_UB_23 0.08149
_diffrn_orient_matrix_UB_31 -0.01170
_diffrn_orient_matrix_UB_32 -0.06079
_diffrn_orient_matrix_UB_33 0.07229
_diffrn_radiation_source 'fine-focus sealed tube'
_diffrn_radiation_type ' CuK\a'
_diffrn_radiation_wavelength_id all
_diffrn_reflns_av_R_equivalents 0.020
_diffrn_reflns_limit_h_max 24
_diffrn_reflns_limit_h_min -24
_diffrn_reflns_limit_k_max 0
_diffrn_reflns_limit_k_min -14
_diffrn_reflns_limit_l_max 10
_diffrn_reflns_limit_l_min 0
_diffrn_reflns_number 4225
_diffrn_reflns_theta_max 69.98
_diffrn_standards_decay_% 12.587
_diffrn_standards_interval_time 632
_diffrn_standards_number 3
_exptl_absorpt_coefficient_mu 0.66
_exptl_absorpt_correction_type none
_exptl_crystal_colour Colourless
_exptl_crystal_density_diffrn 1.266
_exptl_crystal_density_method 'not measured'
_exptl_crystal_description Cube
_exptl_crystal_F_000 824
_refine_ls_extinction_method none
_refine_ls_goodness_of_fit_all 2.792
_refine_ls_goodness_of_fit_gt 2.607
_refine_ls_goodness_of_fit_ref 2.607
_refine_ls_hydrogen_treatment refxyz
_refine_ls_matrix_type full
_refine_ls_number_parameters 338
_refine_ls_number_reflns 2040
_refine_ls_R_factor_all 0.105
_refine_ls_R_factor_gt 0.056
_refine_ls_shift/su_max 0.081
_refine_ls_shift/su_mean 0.007
_refine_ls_structure_factor_coef F
_refine_ls_weighting_details ' w = exp ( 10.00 sin(\q)/\l^2^ )/ s^2^(Fo^2^)'
_refine_ls_weighting_scheme sigma
_refine_ls_wR_factor_all 0.120
_refine_ls_wR_factor_gt 0.120
_refine_ls_wR_factor_ref 0.120
_reflns_d_resolution_high 0.64
_reflns_d_resolution_low 2.27
_reflns_limit_h_max 24
_reflns_limit_h_min 0
_reflns_limit_k_max 14
_reflns_limit_k_min 0
_reflns_limit_l_max 24
_reflns_limit_l_min 0
_reflns_number_gt 2040
_reflns_number_total 3755
_reflns_threshold_expression 'I> 3.00 sigma(I)'
_cod_data_source_file jo0266689si20030205_101700.cif
_cod_data_source_block global
_cod_depositor_comments
;
The following automatic conversions were performed:
'_symmetry_cell_setting' value 'Monoclinic' changed to 'monoclinic'
according to '/home/saulius/struct/CIF-dictionaries/cif_core.dic'
dictionary named 'cif_core.dic' version 2.4.1 from 2010-06-29.

Automatic conversion script
Id: cif_fix_enum 1527 2010-12-29 10:47:43Z saulius 

The following automatic conversions were performed:

'_atom_site_adp_type' tag value 'Uij' was replaced with 'Uani' value
29 times.

Automatic conversion script
Id: cif_fix_values 1646 2011-03-28 12:23:43Z adriana 

The following automatic conversions were performed:

'_atom_sites_solution_hydrogens' value 'geom, diff' was changed to
'mixed'.

Automatic conversion script
Id: cif_fix_values 6452 2018-10-05 10:23:21Z andrius 
;
_cod_original_sg_symbol_H-M 'P 21/n'
_cod_original_formula_sum 'C25 H25 N O3 '
_cod_database_code 4022327

loop_
_symmetry_equiv_pos_as_xyz
+X,+Y,+Z
-X,-Y,-Z
'-X+ 1/2,+Y+ 1/2,-Z+ 1/2'
'+X+ 1/2,-Y+ 1/2,+Z+ 1/2'

loop_
_atom_site_label
_atom_site_fract_x
_atom_site_fract_y
_atom_site_fract_z
_atom_site_U_iso_or_equiv
_atom_site_occupancy
_atom_site_adp_type
O1 0.76464(5) 0.23620(10) 0.33730(10) 0.0478(5) 1.00 Uani
O2 0.92418(6) 0.20480(10) 0.5136(2) 0.0628(7) 1.00 Uani
O3 0.81528(6) 0.06140(10) 0.04890(10) 0.0652(7) 1.00 Uani
N4 0.87563(6) 0.13240(10) 0.2759(2) 0.0479(7) 1.00 Uani
C5 0.93951(7) 0.1157(2) 0.2213(2) 0.0465(7) 1.00 Uani
C6 0.69023(7) 0.11630(10) 0.1518(2) 0.0444(7) 1.00 Uani
C7 0.87438(8) 0.1752(2) 0.4299(2) 0.0474(8) 1.00 Uani
C8 0.75534(7) 0.12610(10) 0.2604(2) 0.0406(7) 1.00 Uani
C9 0.76793(7) 0.0682(2) 0.4285(2) 0.0464(8) 1.00 Uani
C10 0.81627(8) 0.1024(2) 0.1782(2) 0.0475(8) 1.00 Uani
C11 1.06120(8) 0.0829(2) 0.1263(2) 0.0597(9) 1.00 Uani
C12 1.02296(8) 0.1748(2) 0.0684(2) 0.0531(9) 1.00 Uani
C13 0.96087(7) 0.19260(10) 0.1162(2) 0.0466(7) 1.00 Uani
C14 0.65453(9) 0.2104(2) 0.1001(3) 0.0588(9) 1.00 Uani
C15 0.80421(8) 0.1799(2) 0.4741(2) 0.0487(8) 1.00 Uani
C16 0.97738(9) 0.0248(2) 0.2788(2) 0.0548(9) 1.00 Uani
C17 0.59400(10) 0.2013(2) 0.0010(3) 0.0710(10) 1.00 Uani
C18 0.80150(10) 0.2315(2) 0.6348(2) 0.0630(10) 1.00 Uani
C19 0.66529(9) 0.0124(2) 0.1034(2) 0.0546(9) 1.00 Uani
C20 1.03856(9) 0.0087(2) 0.2307(3) 0.0630(10) 1.00 Uani
C21 0.70616(9) 0.0503(2) 0.5079(2) 0.0650(10) 1.00 Uani
C22 0.60427(9) 0.0038(2) 0.0046(3) 0.0640(10) 1.00 Uani
C23 0.91756(9) 0.2905(2) 0.0557(3) 0.0600(10) 1.00 Uani
C24 0.57007(9) 0.0976(2) -0.0461(2) 0.0700(10) 1.00 Uani
C25 1.04900(10) 0.2532(2) -0.0464(3) 0.0780(10) 1.00 Uani
C26 0.73590(10) 0.2104(3) 0.6959(3) 0.0820(10) 1.00 Uani
C27 0.71840(10) 0.0870(3) 0.6837(3) 0.087(2) 1.00 Uani
C28 1.0016(2) 0.3367(3) -0.1171(4) 0.125(2) 1.00 Uani
C29 0.94880(10) 0.3681(3) -0.0456(5) 0.120(2) 1.00 Uani
H9 0.7962(9) -0.002(2) 0.438(2) 0.058(6) 1.00 Uiso
H19 0.6888(9) -0.056(2) 0.139(2) 0.049(5) 1.00 Uiso
H18A 0.8114(9) 0.314(2) 0.627(2) 0.046(5) 1.00 Uiso
H23A 0.8770(10) 0.268(2) 0.002(3) 0.072(7) 1.00 Uiso
H11 1.1060(10) 0.077(2) 0.100(3) 0.071(6) 1.00 Uiso
H24 0.5318(9) 0.096(2) -0.110(2) 0.057(5) 1.00 Uiso
H21A 0.6950(10) -0.040(2) 0.498(3) 0.071(7) 1.00 Uiso
H16 0.9618(9) -0.024(2) 0.349(2) 0.051(5) 1.00 Uiso
H17 0.5720(10) 0.263(2) -0.035(3) 0.068(7) 1.00 Uiso
H14 0.6690(10) 0.278(2) 0.136(3) 0.063(6) 1.00 Uiso
H20 1.0660(10) -0.052(2) 0.269(3) 0.071(6) 1.00 Uiso
H18B 0.8380(10) 0.197(2) 0.710(3) 0.084(7) 1.00 Uiso
H27A 0.6830(10) 0.071(2) 0.731(3) 0.087(8) 1.00 Uiso
H26A 0.7030(10) 0.266(2) 0.627(3) 0.077(7) 1.00 Uiso
H21B 0.6709(9) 0.096(2) 0.456(2) 0.052(5) 1.00 Uiso
H22 0.5900(10) -0.067(2) -0.023(3) 0.069(7) 1.00 Uiso
H23B 0.9000(10) 0.331(2) 0.146(4) 0.120(10) 1.00 Uiso
H27B 0.7570(10) 0.032(2) 0.739(3) 0.101(9) 1.00 Uiso
H26B 0.7420(10) 0.236(2) 0.816(3) 0.101(9) 1.00 Uiso
H25A 1.0660(10) 0.208(2) -0.125(3) 0.050(8) 1.00 Uiso
H25B 1.085(3) 0.294(5) 0.014(8) 0.05(4) 1.00 Uiso
H28A 0.982(3) 0.299(5) -0.213(8) 0.05(4) 1.00 Uiso
H28B 1.026929 0.399709 -0.144285 0.050000 1.00 Uiso
H29A 0.963339 0.427868 0.026988 0.050000 1.00 Uiso
H29B 0.913146 0.393899 -0.124107 0.050000 1.00 Uiso

loop_
_atom_site_aniso_label
_atom_site_aniso_U_11
_atom_site_aniso_U_22
_atom_site_aniso_U_33
_atom_site_aniso_U_12
_atom_site_aniso_U_13
_atom_site_aniso_U_23
O1 0.0455(5) 0.0501(7) 0.0466(6) -.0009(5) 0.0046(4) -.0080(5)
O2 0.0461(6) 0.0870(10) 0.0540(7) -.0066(6) 0.0027(5) -.0204(7)
O3 0.0453(6) 0.1010(10) 0.0483(6) -.0030(7) 0.0080(5) -.0268(7)
N4 0.0354(5) 0.0674(9) 0.0403(6) -.0049(6) 0.0068(5) -.0054(6)
C5 0.0351(6) 0.0590(10) 0.0442(7) 0.0015(6) 0.0048(6) -.0059(7)
C6 0.0372(7) 0.0530(10) 0.0428(7) -.0021(6) 0.0087(6) -.0013(7)
C7 0.0405(7) 0.0580(10) 0.0428(7) -.0030(7) 0.0068(6) -.0071(7)
C8 0.0387(6) 0.0448(8) 0.0371(6) -.0008(6) 0.0039(5) -.0037(6)
C9 0.0427(7) 0.0550(10) 0.0409(7) 0.0004(7) 0.0076(6) 0.0001(7)
C10 0.0404(7) 0.0580(10) 0.0431(7) -.0013(7) 0.0046(6) -.0023(8)
C11 0.0363(7) 0.0720(10) 0.0700(10) 0.0032(7) 0.0101(7) -.0110(10)
C12 0.0394(7) 0.0600(10) 0.0596(9) -.0067(7) 0.0099(7) -.0083(9)
C13 0.0363(6) 0.0530(10) 0.0486(8) -.0038(6) 0.0024(6) -.0050(7)
C14 0.0498(8) 0.0600(10) 0.0640(10) 0.0006(8) 0.0011(8) -.0010(9)
C15 0.0412(7) 0.0600(10) 0.0442(8) -.0026(7) 0.0070(6) -.0056(7)
C16 0.0520(9) 0.0580(10) 0.0532(9) 0.0015(7) 0.0081(7) 0.0079(8)
C17 0.0539(9) 0.082(2) 0.0730(10) 0.0140(10) -.0020(10) 0.0050(10)
C18 0.0553(9) 0.085(2) 0.0469(9) 0.0010(10) 0.0039(8) -.0222(9)
C19 0.0454(8) 0.0590(10) 0.0575(9) -.0023(8) 0.0000(7) -.0075(9)
C20 0.0522(9) 0.0620(10) 0.0730(10) 0.0162(9) 0.0028(9) 0.0010(10)
C21 0.0501(9) 0.090(2) 0.0546(9) -.0090(10) 0.0120(8) 0.0080(10)
C22 0.0486(8) 0.0780(10) 0.0620(10) -.0115(9) 0.0016(8) -.0100(10)
C23 0.0521(9) 0.0640(10) 0.0620(10) 0.0089(8) 0.0062(8) -.0020(9)
C24 0.0407(8) 0.112(2) 0.0550(10) -.0020(10) -.0021(7) -.0030(10)
C25 0.0531(9) 0.087(2) 0.093(2) -.0130(10) 0.0210(10) 0.0110(10)
C26 0.0610(10) 0.131(2) 0.0540(10) 0.0040(10) 0.0173(9) -.0210(10)
C27 0.0720(10) 0.143(3) 0.0490(10) -.017(2) 0.0250(10) 0.0080(10)
C28 0.167(3) 0.108(2) 0.105(2) 0.034(2) 0.083(2) 0.049(2)
C29 0.0710(10) 0.087(2) 0.199(4) 0.0070(10) 0.037(2) 0.070(2)

loop_
_atom_type_symbol
_atom_type_description
_atom_type_scat_dispersion_real
_atom_type_scat_dispersion_imag
_atom_type_scat_source
'C ' 'C ' 0.0181 0.0091 'Waasmaier & Kirfel, 1995'
'H ' 'H ' 0.0000 0.0000 'Waasmaier & Kirfel, 1995'
'O ' 'O ' 0.0492 0.0322 'Waasmaier & Kirfel, 1995'
'N ' 'N ' 0.0311 0.0180 'Waasmaier & Kirfel, 1995'

loop_
_diffrn_radiation_wavelength
1.54178

loop_
_geom_angle_atom_site_label_1
_geom_angle_atom_site_label_2
_geom_angle_atom_site_label_3
_geom_angle
C8 O1 C15 87.5(2)
C5 N4 C7 118.8(2)
C5 N4 C10 120.6(2)
C7 N4 C10 120.6(2)
N4 C5 C13 119.2(2)
N4 C5 C16 118.4(2)
C13 C5 C16 122.4(2)
C8 C6 C14 120.5(2)
C8 C6 C19 120.3(2)
C14 C6 C19 119.3(2)
O2 C7 N4 121.8(2)
O2 C7 C15 125.7(2)
N4 C7 C15 112.5(2)
O1 C8 C6 112.7(2)
O1 C8 C9 90.1(2)
O1 C8 C10 107.8(2)
C6 C8 C9 122.2(2)
C6 C8 C10 114.1(2)
C9 C8 C10 107.0(2)
C8 C9 C15 81.6(2)
C8 C9 C21 115.1(2)
C15 C9 C21 114.0(2)
O3 C10 N4 122.7(2)
O3 C10 C8 125.6(2)
N4 C10 C8 111.6(2)
C12 C11 C20 120.8(2)
C11 C12 C13 120.1(2)
C11 C12 C25 119.2(2)
C13 C12 C25 120.7(2)
C5 C13 C12 117.5(2)
C5 C13 C23 120.6(2)
C12 C13 C23 121.9(2)
C6 C14 C17 120.5(3)
O1 C15 C7 104.4(2)
O1 C15 C9 90.7(2)
O1 C15 C18 115.7(2)
C7 C15 C9 109.7(2)
C7 C15 C18 113.2(2)
C9 C15 C18 120.2(2)
C5 C16 C20 119.3(2)
C14 C17 C24 119.5(3)
C15 C18 C26 112.8(2)
C6 C19 C22 120.0(2)
C11 C20 C16 119.9(2)
C9 C21 C27 111.0(2)
C19 C22 C24 119.9(3)
C13 C23 C29 114.0(2)
C17 C24 C22 120.9(2)
C12 C25 C28 114.8(2)
C18 C26 C27 110.3(3)
C21 C27 C26 110.3(3)
C25 C28 C29 121.8(3)
C23 C29 C28 121.3(3)
C8 C9 H9 117.0(12)
C15 C9 H9 116.7(11)
C21 C9 H9 110.1(11)
C12 C11 H11 118.3(14)
C20 C11 H11 120.6(14)
C6 C14 H14 119.5(14)
C17 C14 H14 119.9(14)
C5 C16 H16 120.0(12)
C20 C16 H16 120.7(12)
C14 C17 H17 119.8(15)
C24 C17 H17 120.6(14)
C15 C18 H18A 108.0(11)
C15 C18 H18B 106.7(14)
C26 C18 H18A 112.1(11)
C26 C18 H18B 109.1(14)
H18A C18 H18B 107.9(17)
C6 C19 H19 121.5(11)
C22 C19 H19 118.5(11)
C11 C20 H20 118.2(14)
C16 C20 H20 121.9(14)
C9 C21 H21A 105.9(12)
C9 C21 H21B 109.3(12)
C27 C21 H21A 110.7(12)
C27 C21 H21B 106.6(12)
H21A C21 H21B 113.4(16)
C19 C22 H22 116.3(14)
C24 C22 H22 123.8(14)
C13 C23 H23A 111.9(15)
C13 C23 H23B 112.0(17)
C29 C23 H23A 109.3(15)
C29 C23 H23B 111.3(17)
H23A C23 H23B 97.0(19)
C17 C24 H24 115.9(14)
C22 C24 H24 123.2(14)
C12 C25 H25A 107.2(3)
C12 C25 H25B 106.5(3)
C28 C25 H25A 112.6(3)
C28 C25 H25B 106.1(3)
H25A C25 H25B 109.5(2)
C18 C26 H26A 102.5(13)
C18 C26 H26B 106.7(15)
C27 C26 H26A 117.3(13)
C27 C26 H26B 110.1(16)
H26A C26 H26B 109.(2)
C21 C27 H27A 109.8(16)
C21 C27 H27B 104.4(16)
C26 C27 H27A 112.2(17)
C26 C27 H27B 114.3(15)
H27A C27 H27B 106.(2)
C25 C28 H28A 101.4(3)
C25 C28 H28B 106.9(4)
C29 C28 H28A 104.3(4)
C29 C28 H28B 112.0(4)
H28A C28 H28B 109.5(3)
C23 C29 H29A 102.6(4)
C23 C29 H29B 104.9(3)
C28 C29 H29A 107.5(3)
C28 C29 H29B 110.4(4)
H29A C29 H29B 109.5(3)

loop_
_geom_bond_atom_site_label_1
_geom_bond_atom_site_label_2
_geom_bond_distance
O1 C8 1.469(2)
O1 C15 1.472(2)
O2 C7 1.201(2)
O3 C10 1.194(2)
N4 C5 1.454(2)
N4 C7 1.401(2)
N4 C10 1.407(2)
C5 C13 1.391(2)
C5 C16 1.380(3)
C6 C8 1.502(2)
C6 C14 1.376(3)
C6 C19 1.382(2)
C7 C15 1.527(2)
C8 C9 1.566(2)
C8 C10 1.532(2)
C9 C15 1.548(2)
C9 C21 1.522(2)
C11 C12 1.394(3)
C11 C20 1.377(3)
C12 C13 1.396(2)
C12 C25 1.500(3)
C13 C23 1.509(2)
C14 C17 1.389(3)
C15 C18 1.499(2)
C16 C20 1.377(3)
C17 C24 1.371(3)
C18 C26 1.520(3)
C19 C22 1.395(2)
C21 C27 1.533(3)
C22 C24 1.357(3)
C23 C29 1.468(3)
C25 C28 1.456(4)
C26 C27 1.520(4)
C28 C29 1.358(4)
C9 H9 1.01(2)
C11 H11 0.97(2)
C14 H14 0.90(2)
C16 H16 0.92(2)
C17 H17 0.90(2)
C18 H18A 1.01(2)
C18 H18B 1.00(2)
C19 H19 0.97(2)
C20 H20 0.95(2)
C21 H21A 1.10(2)
C21 H21B 0.95(2)
C22 H22 0.92(2)
C23 H23A 0.92(2)
C23 H23B 1.01(3)
C24 H24 0.88(2)
C25 H25A 0.960(3)
C25 H25B 0.960(2)
C26 H26A 1.06(2)
C26 H26B 1.05(3)
C27 H27A 0.90(2)
C27 H27B 1.08(3)
C28 H28A 0.960(4)
C28 H28B 0.960(3)
C29 H29A 0.960(4)
C29 H29B 0.960(3)

loop_
_geom_contact_atom_site_label_1
_geom_contact_atom_site_label_2
_geom_contact_distance
_geom_contact_site_symmetry_1
_geom_contact_site_symmetry_2
O1 H19 2.66(2) 1_555 3_655
O2 C20 3.360(3) 1_555 2_756
O2 H20 2.58(2) 1_555 2_756
O2 H28A 2.6840(10) 1_555 1_556
O3 C27 3.424(3) 1_555 1_554
C5 C11 3.774(3) 1_555 2_755
C7 C20 3.837(3) 1_555 2_756
C7 C22 3.985(3) 1_555 3_655
C7 H20 3.03(2) 1_555 2_756
C11 C11 3.625(4) 1_555 2_755
C11 C12 3.785(3) 1_555 2_755
C11 C13 3.872(3) 1_555 2_755
C11 C16 3.633(3) 1_555 2_755
C11 C20 3.554(3) 1_555 2_755
C12 C16 3.781(3) 1_555 2_755
C12 C20 3.442(3) 1_555 2_755
C13 C20 3.793(3) 1_555 2_755
C14 C25 3.943(3) 1_555 4_566
C16 C16 3.762(4) 1_555 2_756
C16 C25 3.860(3) 1_555 2_755
C16 H25A 3.147(2) 1_555 2_755
C17 C28 3.986(4) 1_555 4_566
C19 C27 3.952(3) 1_555 1_554
C19 H18A 3.15(2) 1_555 3_645
C20 C20 3.989(4) 1_555 2_755
C20 C25 3.822(3) 1_555 2_755
C21 C23 3.986(3) 1_555 3_645
C21 C25 3.941(3) 1_555 4_566
C21 C29 3.882(4) 1_555 3_645
C21 H25B 3.100(2) 1_555 4_566
C22 C24 3.811(3) 1_555 2_655
C22 C27 3.941(3) 1_555 1_554
C22 H18A 3.15(2) 1_555 3_645
C22 H27A 3.09(3) 1_555 1_554
C23 H21A 3.05(2) 1_555 3_655
C24 C24 3.850(5) 1_555 2_655
C24 H27A 3.18(3) 1_555 1_554
C25 H21B 3.07(2) 1_555 4_665
C28 C29 3.871(5) 1_555 2_765
C28 H29A 2.978(4) 1_555 2_765
C29 C29 3.798(6) 1_555 2_765
C29 H29A 3.016(3) 1_555 2_765
H21B H25B 2.30(2) 1_555 4_566
H28B H29A 2.2847 1_555 2_765
H29A H29A 2.3680 1_555 2_765
O1 H19 2.66(2) 1_555 3_655
O2 C20 3.360(3) 1_555 2_756
O2 H20 2.58(2) 1_555 2_756
O2 H28A 2.6840(10) 1_555 1_556
O3 C27 3.424(3) 1_555 1_554
C5 C11 3.774(3) 1_555 2_755
C7 C20 3.837(3) 1_555 2_756
C7 C22 3.985(3) 1_555 3_655
C7 H20 3.03(2) 1_555 2_756
C11 C11 3.625(4) 1_555 2_755
C11 C12 3.785(3) 1_555 2_755
C11 C13 3.872(3) 1_555 2_755
C11 C16 3.633(3) 1_555 2_755
C11 C20 3.554(3) 1_555 2_755
C12 C16 3.781(3) 1_555 2_755
C12 C20 3.442(3) 1_555 2_755
C13 C20 3.793(3) 1_555 2_755
C14 C25 3.943(3) 1_555 4_566
C16 C16 3.762(4) 1_555 2_756
C16 C25 3.860(3) 1_555 2_755
C16 H25A 3.147(2) 1_555 2_755
C17 C28 3.986(4) 1_555 4_566
C19 C27 3.952(3) 1_555 1_554
C19 H18A 3.15(2) 1_555 3_645
C20 C20 3.989(4) 1_555 2_755
C20 C25 3.822(3) 1_555 2_755
C21 C23 3.986(3) 1_555 3_645
C21 C25 3.941(3) 1_555 4_566
C21 C29 3.882(4) 1_555 3_645
C21 H25B 3.100(2) 1_555 4_566
C22 C24 3.811(3) 1_555 2_655
C22 C27 3.941(3) 1_555 1_554
C22 H18A 3.15(2) 1_555 3_645
C22 H27A 3.09(3) 1_555 1_554
C23 H21A 3.05(2) 1_555 3_655
C24 C24 3.850(5) 1_555 2_655
C24 H27A 3.18(3) 1_555 1_554
C25 H21B 3.07(2) 1_555 4_665
C28 C29 3.871(5) 1_555 2_765
C28 H29A 2.978(4) 1_555 2_765
C29 C29 3.798(6) 1_555 2_765
C29 H29A 3.016(3) 1_555 2_765
H21B H25B 2.30(2) 1_555 4_566
H28B H29A 2.2847 1_555 2_765
H29A H29A 2.3680 1_555 2_765

loop_
_geom_torsion_atom_site_label_1
_geom_torsion_atom_site_label_2
_geom_torsion_atom_site_label_3
_geom_torsion_atom_site_label_4
_geom_torsion
C15 O1 C8 C6 149.4(2)
C8 O1 C15 C7 86.2(2)
C15 O1 C8 C9 24.1(2)
C8 O1 C15 C9 -24.4(2)
C15 O1 C8 C10 -83.9(2)
C8 O1 C15 C18 -148.8(2)
C5 N4 C7 O2 4.7(2)
C7 N4 C5 C13 -102.4(2)
C5 N4 C7 C15 -175.8(3)
C7 N4 C5 C16 76.2(2)
C5 N4 C10 O3 0.8(2)
C5 N4 C10 C8 179.3(3)
C10 N4 C5 C13 79.9(2)
C10 N4 C5 C16 -101.5(3)
C10 N4 C7 O2 -177.6(3)
C7 N4 C10 O3 -176.9(3)
C7 N4 C10 C8 1.7(2)
C10 N4 C7 C15 1.9(2)
N4 C5 C13 C12 179.0(3)
N4 C5 C13 C23 -1.7(2)
N4 C5 C16 C20 -178.9(3)
C16 C5 C13 C12 0.4(2)
C13 C5 C16 C20 -0.2(2)
C16 C5 C13 C23 179.7(3)
C14 C6 C8 O1 16.7(2)
C14 C6 C8 C9 122.1(3)
C14 C6 C8 C10 -106.6(2)
C8 C6 C14 C17 -179.3(3)
C19 C6 C8 O1 -162.9(3)
C19 C6 C8 C9 -57.4(2)
C19 C6 C8 C10 73.8(2)
C8 C6 C19 C22 179.0(3)
C19 C6 C14 C17 0.2(2)
C14 C6 C19 C22 -0.6(2)
O2 C7 C15 O1 129.5(3)
O2 C7 C15 C9 -134.4(3)
O2 C7 C15 C18 2.8(2)
N4 C7 C15 O1 -50.0(2)
N4 C7 C15 C9 46.1(2)
N4 C7 C15 C18 -176.7(3)
O1 C8 C9 C15 -23.1(2)
O1 C8 C9 C21 89.5(2)
O1 C8 C10 O3 -138.3(3)
O1 C8 C10 N4 43.2(2)
C6 C8 C9 C15 -140.3(2)
C6 C8 C9 C21 -27.7(2)
C6 C8 C10 O3 -12.4(2)
C6 C8 C10 N4 169.1(2)
C9 C8 C10 O3 125.9(3)
C9 C8 C10 N4 -52.6(2)
C10 C8 C9 C15 85.6(2)
C10 C8 C9 C21 -161.8(2)
C8 C9 C15 O1 23.0(2)
C8 C9 C15 C7 -82.6(2)
C8 C9 C15 C18 143.7(2)
C8 C9 C21 C27 -133.4(3)
C21 C9 C15 O1 -90.8(2)
C21 C9 C15 C7 163.6(2)
C21 C9 C15 C18 29.8(2)
C15 C9 C21 C27 -41.6(2)
C20 C11 C12 C13 0.0(2)
C12 C11 C20 C16 0.1(2)
C20 C11 C12 C25 -179.4(3)
C11 C12 C13 C5 -0.3(2)
C11 C12 C13 C23 -179.5(3)
C11 C12 C25 C28 171.6(4)
C25 C12 C13 C5 179.2(3)
C25 C12 C13 C23 -0.1(2)
C13 C12 C25 C28 -7.9(3)
C5 C13 C23 C29 176.1(3)
C12 C13 C23 C29 -4.6(3)
C6 C14 C17 C24 -0.4(2)
O1 C15 C18 C26 73.7(2)
C7 C15 C18 C26 -165.8(3)
C9 C15 C18 C26 -33.6(2)
C5 C16 C20 C11 0.0(2)
C14 C17 C24 C22 0.9(3)
C15 C18 C26 C27 49.8(3)
C6 C19 C22 C24 1.1(2)
C9 C21 C27 C26 60.4(3)
C19 C22 C24 C17 -1.3(3)
C13 C23 C29 C28 19.3(3)
C12 C25 C28 C29 22.9(3)
C18 C26 C27 C21 -64.8(3)
C25 C28 C29 C23 -29.7(3)
N4 C5 C16 H16 0.9(14)
C13 C5 C16 H16 179.5(14)
C8 C6 C14 H14 -3.2(16)
C8 C6 C19 H19 0.5(13)
C14 C6 C19 H19 -179.0(14)
C19 C6 C14 H14 176.4(16)
O1 C8 C9 H9 -138.8(13)
C6 C8 C9 H9 104.0(13)
C10 C8 C9 H9 -30.1(13)
C8 C9 C21 H21A 106.4(13)
C8 C9 C21 H21B -16.1(13)
C15 C9 C21 H21A -161.8(13)
C15 C9 C21 H21B 75.7(13)
H9 C9 C15 O1 139.1(13)
H9 C9 C15 C7 33.5(13)
H9 C9 C15 C18 -100.3(13)
H9 C9 C21 C27 91.7(12)
H9 C9 C21 H21A -28.5(17)
H9 C9 C21 H21B -150.9(17)
C12 C11 C20 H20 -178.5(16)
H11 C11 C12 C13 -173.5(15)
H11 C11 C12 C25 7.0(15)
H11 C11 C20 C16 173.5(15)
H11 C11 C20 H20 -5.(2)
C11 C12 C25 H25A 45.7(16)
C11 C12 C25 H25B -71.(4)
C13 C12 C25 H25A -133.7(17)
C13 C12 C25 H25B 109.(4)
C5 C13 C23 H23A -59.2(15)
C5 C13 C23 H23B 48.5(18)
C12 C13 C23 H23A 120.1(16)
C12 C13 C23 H23B -132.2(18)
C6 C14 C17 H17 -177.5(17)
H14 C14 C17 C24 -176.5(16)
H14 C14 C17 H17 6.(2)
O1 C15 C18 H18A -50.8(11)
O1 C15 C18 H18B -166.5(15)
C7 C15 C18 H18A 69.7(11)
C7 C15 C18 H18B -46.1(15)
C9 C15 C18 H18A -158.0(12)
C9 C15 C18 H18B 86.2(15)
C5 C16 C20 H20 178.6(16)
H16 C16 C20 C11 -179.8(14)
H16 C16 C20 H20 -1.(2)
C14 C17 C24 H24 -179.2(15)
H17 C17 C24 C22 178.0(17)
H17 C17 C24 H24 -2.(2)
C15 C18 C26 H26A -75.8(13)
C15 C18 C26 H26B 169.4(16)
H18A C18 C26 C27 172.0(12)
H18A C18 C26 H26A 46.4(17)
H18A C18 C26 H26B -68.4(19)
H18B C18 C26 C27 -68.6(15)
H18B C18 C26 H26A 166.(2)
H18B C18 C26 H26B 51.(2)
C6 C19 C22 H22 -179.1(16)
H19 C19 C22 C24 179.6(13)
H19 C19 C22 H22 -1.(2)
C9 C21 C27 H27A -175.4(17)
C9 C21 C27 H27B -62.8(16)
H21A C21 C27 C26 177.7(13)
H21A C21 C27 H27A -58.(2)
H21A C21 C27 H27B 55.(2)
H21B C21 C27 C26 -58.5(13)
H21B C21 C27 H27A 66.(2)
H21B C21 C27 H27B 178.(2)
C19 C22 C24 H24 178.9(16)
H22 C22 C24 C17 178.9(17)
H22 C22 C24 H24 -1.(2)
C13 C23 C29 H29A -100.5(3)
C13 C23 C29 H29B 145.1(4)
H23A C23 C29 C28 -106.8(16)
H23A C23 C29 H29A 133.4(15)
H23A C23 C29 H29B 19.0(15)
H23B C23 C29 C28 147.2(18)
H23B C23 C29 H29A 27.5(18)
H23B C23 C29 H29B -87.0(18)
C12 C25 C28 H28A -92.(4)
C12 C25 C28 H28B 153.3(4)
H25A C25 C28 C29 145.9(17)
H25A C25 C28 H28A 31.(4)
H25A C25 C28 H28B -83.7(17)
H25B C25 C28 C29 -94.(4)
H25B C25 C28 H28A 151.(5)
H25B C25 C28 H28B 36.(4)
C18 C26 C27 H27A 172.5(18)
C18 C26 C27 H27B 52.4(17)
H26A C26 C27 C21 52.0(15)
H26A C26 C27 H27A -71.(2)
H26A C26 C27 H27B 169.(2)
H26B C26 C27 C21 177.7(16)
H26B C26 C27 H27A 55.(2)
H26B C26 C27 H27B -65.(2)
C25 C28 C29 H29A 87.6(4)
C25 C28 C29 H29B -153.0(5)
H28A C28 C29 C23 84.(4)
H28A C28 C29 H29A -159.(4)
H28A C28 C29 H29B -40.(4)
H28B C28 C29 C23 -158.0(5)
H28B C28 C29 H29A -40.6(4)
H28B C28 C29 H29B 78.7(4)
